data_7224328
loop_
_publ_author_name
'Suhonen, Aku'
'Kortelainen, Minna'
'Nauha, Elisa'
'Yliniemel\"a-Sipari, Sanna'
'Pihko, Petri M.'
'Nissinen, Maija'

_publ_section_title
;
 Conformational properties and folding analysis of a series of seven
 oligoamide foldamers
;
_journal_issue 11
_journal_name_full CrystEngComm
_journal_page_first 2005
_journal_paper_doi 10.1039/C5CE02458G
_journal_volume 18
_journal_year 2016
_chemical_formula_moiety 'C26 H21 N5 O3'
_chemical_formula_sum 'C26 H21 N5 O3'
_chemical_formula_weight 451.48
_chemical_name_systematic N2-(2-aminophenyl)-N6-(2-benzamidophenyl)pyridine-2,6-dicarboxamide
_space_group_crystal_system triclinic
_space_group_IT_number 2
_space_group_name_Hall '-P 1'
_space_group_name_H-M_alt 'P -1'
_symmetry_space_group_name_Hall '-P 1'
_symmetry_space_group_name_H-M 'P -1'
_atom_sites_solution_hydrogens mixed
_audit_creation_method SHELXL-2014/6
_audit_update_record
;
2015-11-12 deposited with the CCDC.
2016-02-12 downloaded from the CCDC.
;
_cell_angle_alpha 74.437(3)
_cell_angle_beta 75.224(3)
_cell_angle_gamma 78.208(3)
_cell_formula_units_Z 2
_cell_length_a 8.5193(3)
_cell_length_b 9.8054(4)
_cell_length_c 14.3709(4)
_cell_measurement_reflns_used 9404
_cell_measurement_temperature 173(2)
_cell_measurement_theta_max 28.9170
_cell_measurement_theta_min 2.1690
_cell_volume 1106.25(7)
_computing_structure_refinement 'SHELXL-2014/6 (Sheldrick, 2014)'
_diffrn_ambient_temperature 173(2)
_diffrn_detector_area_resol_mean 16.0107
_diffrn_measured_fraction_theta_full 0.9998
_diffrn_measured_fraction_theta_max 0.9038
_diffrn_measurement_device_type 'SuperNova, Single source at offset, Eos'
_diffrn_measurement_method '\w scans'
_diffrn_radiation_monochromator mirror
_diffrn_radiation_source 'SuperNova (Mo) X-ray Source'
_diffrn_radiation_type MoK\a
_diffrn_radiation_wavelength 0.7107
_diffrn_reflns_av_R_equivalents 0.0265
_diffrn_reflns_av_sigmaI/netI 0.0331
_diffrn_reflns_limit_h_max 11
_diffrn_reflns_limit_h_min -11
_diffrn_reflns_limit_k_max 13
_diffrn_reflns_limit_k_min -12
_diffrn_reflns_limit_l_max 19
_diffrn_reflns_limit_l_min -18
_diffrn_reflns_number 23956
_diffrn_reflns_theta_full 26.3154
_diffrn_reflns_theta_max 29.2849
_diffrn_reflns_theta_min 2.1794
_exptl_absorpt_coefficient_mu 0.092
_exptl_absorpt_correction_T_max 1.00000
_exptl_absorpt_correction_T_min 0.81216
_exptl_absorpt_correction_type multi-scan
_exptl_absorpt_process_details
;
CrysAlisPro, Agilent Technologies,
Version 1.171.36.28 (release 01-02-2013 CrysAlis171 .NET)
(compiled Feb  1 2013,16:14:44)
Empirical absorption correction using spherical harmonics,
 implemented in SCALE3 ABSPACK scaling algorithm.
;
_exptl_crystal_colour colorless
_exptl_crystal_density_diffrn 1.355
_exptl_crystal_description block
_exptl_crystal_F_000 472
_exptl_crystal_size_max 0.260
_exptl_crystal_size_mid 0.120
_exptl_crystal_size_min 0.080
_refine_diff_density_max 0.240
_refine_diff_density_min -0.217
_refine_diff_density_rms 0.043
_refine_ls_extinction_method none
_refine_ls_goodness_of_fit_ref 1.100
_refine_ls_hydrogen_treatment mixed
_refine_ls_matrix_type full
_refine_ls_number_parameters 322
_refine_ls_number_reflns 5460
_refine_ls_number_restraints 0
_refine_ls_restrained_S_all 1.100
_refine_ls_R_factor_all 0.0568
_refine_ls_R_factor_gt 0.0439
_refine_ls_shift/su_max 0.000
_refine_ls_shift/su_mean 0.000
_refine_ls_structure_factor_coef Fsqd
_refine_ls_weighting_details 'w=1/[\s^2^(Fo^2^)+(0.0319P)^2^+0.6052P] where P=(Fo^2^+2Fc^2^)/3'
_refine_ls_weighting_scheme calc
_refine_ls_wR_factor_gt 0.1054
_refine_ls_wR_factor_ref 0.1126
_reflns_Friedel_coverage 0.000
_reflns_number_gt 4446
_reflns_number_total 5460
_reflns_threshold_expression 'I > 2\s(I)'
_cod_data_source_file c5ce02458g2.cif
_cod_data_source_block 3-Form-I-at
_cod_depositor_comments 'Adding full bibliography for 7224320--7224336.cif.'
_cod_database_code 7224328
_shelx_space_group_comment
;
The symmetry employed for this shelxl refinement is uniquely defined
by the following loop, which should always be used as a source of
symmetry information in preference to the above space-group names.
They are only intended as comments.
;
_shelx_estimated_absorpt_t_min 0.977
_shelx_estimated_absorpt_t_max 0.993
_shelxl_version_number 2014/6

loop_
_space_group_symop_operation_xyz
'x, y, z'
'-x, -y, -z'

loop_
_atom_site_label
_atom_site_type_symbol
_atom_site_fract_x
_atom_site_fract_y
_atom_site_fract_z
_atom_site_U_iso_or_equiv
_atom_site_adp_type
_atom_site_occupancy
_atom_site_site_symmetry_order
_atom_site_calc_flag
_atom_site_refinement_flags_posn
_atom_site_refinement_flags_adp
O1 O 0.75636(14) 0.15796(11) 0.12218(8) 0.0312(3) Uani 1 1 d . .
O2 O 0.35670(13) 0.30808(11) -0.09864(7) 0.0277(2) Uani 1 1 d . .
O3 O 0.37856(16) -0.24016(13) 0.32836(8) 0.0399(3) Uani 1 1 d . .
N1 N 0.73124(16) 0.40057(14) 0.08041(9) 0.0262(3) Uani 1 1 d . .
H1N H 0.727(2) 0.477(2) 0.1011(13) 0.031 Uiso 1 1 d . U
N2 N 0.56060(15) 0.26322(13) -0.01212(9) 0.0239(3) Uani 1 1 d . .
H2N H 0.595(2) 0.2082(19) 0.0405(13) 0.029 Uiso 1 1 d . U
N3 N 0.57515(16) -0.09577(14) 0.26796(9) 0.0271(3) Uani 1 1 d . .
H3N H 0.610(2) -0.022(2) 0.2210(13) 0.033 Uiso 1 1 d . U
N4 N 0.41898(14) 0.05073(13) 0.11971(8) 0.0228(2) Uani 1 1 d . .
N5 N 0.87507(18) -0.26769(17) 0.21989(10) 0.0338(3) Uani 1 1 d . .
H5NA H 0.796(3) -0.264(2) 0.1878(14) 0.041 Uiso 1 1 d . U
H5NB H 0.956(3) -0.343(2) 0.2145(14) 0.041 Uiso 1 1 d . U
C1 C 0.8199(2) 0.1562(2) 0.30571(12) 0.0376(4) Uani 1 1 d . .
H1 H 0.8618 0.0725 0.2807 0.045 Uiso 1 1 calc R U
C2 C 0.8311(3) 0.1577(2) 0.40011(14) 0.0498(5) Uani 1 1 d . .
H2 H 0.8830 0.0752 0.4393 0.060 Uiso 1 1 calc R U
C3 C 0.7677(3) 0.2776(3) 0.43743(13) 0.0518(5) Uani 1 1 d . .
H3 H 0.7752 0.2773 0.5023 0.062 Uiso 1 1 calc R U
C4 C 0.6932(3) 0.3982(2) 0.38098(13) 0.0464(5) Uani 1 1 d . .
H4 H 0.6485 0.4805 0.4072 0.056 Uiso 1 1 calc R U
C5 C 0.6836(2) 0.39933(19) 0.28580(12) 0.0359(4) Uani 1 1 d . .
H5 H 0.6338 0.4830 0.2465 0.043 Uiso 1 1 calc R U
C6 C 0.74651(19) 0.27840(17) 0.24789(11) 0.0290(3) Uani 1 1 d . .
C7 C 0.74356(17) 0.27230(16) 0.14551(11) 0.0257(3) Uani 1 1 d . .
C8 C 0.74264(17) 0.43040(15) -0.02333(10) 0.0235(3) Uani 1 1 d . .
C9 C 0.83593(18) 0.53738(17) -0.08026(11) 0.0285(3) Uani 1 1 d . .
H9 H 0.8971 0.5765 -0.0496 0.034 Uiso 1 1 calc R U
C10 C 0.84110(19) 0.58744(17) -0.18032(12) 0.0320(3) Uani 1 1 d . .
H10 H 0.9021 0.6625 -0.2178 0.038 Uiso 1 1 calc R U
C12 C 0.66757(18) 0.41777(17) -0.17073(11) 0.0279(3) Uani 1 1 d . .
H12 H 0.6131 0.3747 -0.2030 0.033 Uiso 1 1 calc R U
C11 C 0.7563(2) 0.52677(18) -0.22524(11) 0.0316(3) Uani 1 1 d . .
H11 H 0.7591 0.5603 -0.2940 0.038 Uiso 1 1 calc R U
C17 C 0.11686(19) -0.00933(17) 0.11262(12) 0.0312(3) Uani 1 1 d . .
H17 H 0.0140 -0.0300 0.1102 0.037 Uiso 1 1 calc R U
C16 C 0.19164(18) 0.09559(16) 0.04025(11) 0.0282(3) Uani 1 1 d . .
H16 H 0.1417 0.1483 -0.0132 0.034 Uiso 1 1 calc R U
C15 C 0.34104(17) 0.12252(15) 0.04713(10) 0.0229(3) Uani 1 1 d . .
C14 C 0.42146(17) 0.23959(15) -0.02882(10) 0.0228(3) Uani 1 1 d . .
C13 C 0.65666(17) 0.36987(15) -0.06901(10) 0.0233(3) Uani 1 1 d . .
C18 C 0.19447(19) -0.08384(17) 0.18884(11) 0.0290(3) Uani 1 1 d . .
H18 H 0.1453 -0.1558 0.2402 0.035 Uiso 1 1 calc R U
C19 C 0.34570(18) -0.05133(16) 0.18874(10) 0.0242(3) Uani 1 1 d . .
C20 C 0.43444(19) -0.13779(16) 0.26874(10) 0.0265(3) Uani 1 1 d . .
C21 C 0.66891(19) -0.16515(16) 0.34174(11) 0.0274(3) Uani 1 1 d . .
C22 C 0.81800(19) -0.24986(16) 0.31613(11) 0.0280(3) Uani 1 1 d . .
C23 C 0.9103(2) -0.31048(19) 0.38878(12) 0.0359(4) Uani 1 1 d . .
H23 H 1.0148 -0.3654 0.3725 0.043 Uiso 1 1 calc R U
C24 C 0.8514(2) -0.2914(2) 0.48360(13) 0.0426(4) Uani 1 1 d . .
H24 H 0.9157 -0.3333 0.5320 0.051 Uiso 1 1 calc R U
C25 C 0.7006(2) -0.2122(2) 0.50915(13) 0.0457(5) Uani 1 1 d . .
H25 H 0.6595 -0.2015 0.5751 0.055 Uiso 1 1 calc R U
C26 C 0.6091(2) -0.1485(2) 0.43764(12) 0.0372(4) Uani 1 1 d . .
H26 H 0.5051 -0.0932 0.4545 0.045 Uiso 1 1 calc R U

loop_
_atom_site_aniso_label
_atom_site_aniso_U_11
_atom_site_aniso_U_22
_atom_site_aniso_U_33
_atom_site_aniso_U_23
_atom_site_aniso_U_13
_atom_site_aniso_U_12
O1 0.0336(6) 0.0262(6) 0.0367(6) -0.0041(5) -0.0191(5) -0.0003(5)
O2 0.0309(6) 0.0276(5) 0.0266(5) -0.0022(4) -0.0145(4) -0.0037(4)
O3 0.0511(8) 0.0423(7) 0.0293(6) 0.0072(5) -0.0167(5) -0.0235(6)
N1 0.0303(7) 0.0260(6) 0.0242(6) -0.0036(5) -0.0103(5) -0.0059(5)
N2 0.0247(6) 0.0254(6) 0.0218(6) -0.0003(5) -0.0096(5) -0.0048(5)
N3 0.0271(6) 0.0277(7) 0.0244(6) 0.0023(5) -0.0099(5) -0.0049(5)
N4 0.0220(6) 0.0242(6) 0.0221(6) -0.0046(5) -0.0061(5) -0.0020(5)
N5 0.0268(7) 0.0428(8) 0.0315(7) -0.0078(6) -0.0095(6) -0.0010(6)
C1 0.0380(9) 0.0413(10) 0.0341(9) 0.0031(7) -0.0163(7) -0.0115(8)
C2 0.0542(12) 0.0600(13) 0.0347(9) 0.0120(9) -0.0239(9) -0.0192(10)
C3 0.0589(13) 0.0777(15) 0.0245(8) -0.0004(9) -0.0133(8) -0.0318(11)
C4 0.0548(12) 0.0582(12) 0.0311(9) -0.0104(8) -0.0065(8) -0.0223(10)
C5 0.0405(9) 0.0406(9) 0.0277(8) -0.0035(7) -0.0097(7) -0.0109(8)
C6 0.0276(7) 0.0354(8) 0.0259(7) 0.0001(6) -0.0105(6) -0.0127(6)
C7 0.0205(7) 0.0285(8) 0.0288(7) -0.0011(6) -0.0112(6) -0.0049(6)
C8 0.0205(7) 0.0244(7) 0.0243(7) -0.0034(5) -0.0068(5) -0.0006(5)
C9 0.0238(7) 0.0293(8) 0.0325(8) -0.0047(6) -0.0080(6) -0.0049(6)
C10 0.0279(8) 0.0311(8) 0.0317(8) 0.0000(6) -0.0019(6) -0.0074(6)
C12 0.0274(8) 0.0316(8) 0.0243(7) -0.0047(6) -0.0084(6) -0.0019(6)
C11 0.0309(8) 0.0349(9) 0.0234(7) -0.0006(6) -0.0042(6) -0.0023(7)
C17 0.0230(7) 0.0335(8) 0.0385(8) -0.0065(7) -0.0097(6) -0.0053(6)
C16 0.0261(7) 0.0283(8) 0.0317(8) -0.0039(6) -0.0132(6) -0.0026(6)
C15 0.0235(7) 0.0224(7) 0.0238(7) -0.0065(5) -0.0070(5) -0.0016(5)
C14 0.0234(7) 0.0233(7) 0.0226(6) -0.0061(5) -0.0072(5) -0.0013(5)
C13 0.0205(7) 0.0240(7) 0.0238(7) -0.0028(5) -0.0063(5) -0.0014(5)
C18 0.0261(7) 0.0299(8) 0.0293(7) -0.0038(6) -0.0039(6) -0.0066(6)
C19 0.0241(7) 0.0255(7) 0.0233(7) -0.0058(6) -0.0057(5) -0.0033(6)
C20 0.0294(8) 0.0286(8) 0.0218(7) -0.0040(6) -0.0063(6) -0.0062(6)
C21 0.0300(8) 0.0275(8) 0.0254(7) 0.0003(6) -0.0114(6) -0.0071(6)
C22 0.0281(8) 0.0295(8) 0.0263(7) 0.0013(6) -0.0091(6) -0.0101(6)
C23 0.0294(8) 0.0398(9) 0.0355(8) 0.0031(7) -0.0132(7) -0.0063(7)
C24 0.0442(10) 0.0525(11) 0.0308(8) 0.0076(8) -0.0211(8) -0.0125(9)
C25 0.0514(11) 0.0609(12) 0.0241(8) -0.0035(8) -0.0130(7) -0.0089(9)
C26 0.0371(9) 0.0435(10) 0.0292(8) -0.0060(7) -0.0089(7) -0.0023(8)

loop_
_atom_type_symbol
_atom_type_description
_atom_type_scat_dispersion_real
_atom_type_scat_dispersion_imag
_atom_type_scat_source
C C 0.0033 0.0016 'International Tables Vol C Tables 4.2.6.8 and 6.1.1.4'
H H 0.0000 0.0000 'International Tables Vol C Tables 4.2.6.8 and 6.1.1.4'
N N 0.0061 0.0033 'International Tables Vol C Tables 4.2.6.8 and 6.1.1.4'
O O 0.0106 0.0060 'International Tables Vol C Tables 4.2.6.8 and 6.1.1.4'

loop_
_geom_angle_atom_site_label_1
_geom_angle_atom_site_label_2
_geom_angle_atom_site_label_3
_geom_angle
C7 N1 C8 129.00(13)
C7 N1 H1N 118.2(12)
C8 N1 H1N 112.3(12)
C14 N2 C13 126.62(12)
C14 N2 H2N 117.3(11)
C13 N2 H2N 116.1(11)
C20 N3 C21 121.64(13)
C20 N3 H3N 119.0(12)
C21 N3 H3N 119.3(12)
C19 N4 C15 117.06(12)
C22 N5 H5NA 114.5(13)
C22 N5 H5NB 113.3(12)
H5NA N5 H5NB 113.7(17)
C2 C1 C6 119.47(18)
C2 C1 H1 120.3
C6 C1 H1 120.3
C3 C2 C1 120.54(18)
C3 C2 H2 119.7
C1 C2 H2 119.7
C2 C3 C4 120.22(17)
C2 C3 H3 119.9
C4 C3 H3 119.9
C3 C4 C5 119.9(2)
C3 C4 H4 120.0
C5 C4 H4 120.0
C4 C5 C6 120.13(17)
C4 C5 H5 119.9
C6 C5 H5 119.9
C5 C6 C1 119.69(15)
C5 C6 C7 123.23(14)
C1 C6 C7 117.07(15)
O1 C7 N1 122.88(14)
O1 C7 C6 121.86(13)
N1 C7 C6 115.23(13)
C9 C8 C13 119.34(13)
C9 C8 N1 115.85(13)
C13 C8 N1 124.55(13)
C10 C9 C8 121.30(14)
C10 C9 H9 119.3
C8 C9 H9 119.3
C9 C10 C11 119.09(14)
C9 C10 H10 120.5
C11 C10 H10 120.5
C11 C12 C13 121.00(14)
C11 C12 H12 119.5
C13 C12 H12 119.5
C12 C11 C10 120.40(14)
C12 C11 H11 119.8
C10 C11 H11 119.8
C16 C17 C18 118.73(14)
C16 C17 H17 120.6
C18 C17 H17 120.6
C17 C16 C15 118.61(14)
C17 C16 H16 120.7
C15 C16 H16 120.7
N4 C15 C16 123.62(13)
N4 C15 C14 116.96(12)
C16 C15 C14 119.42(13)
O2 C14 N2 125.23(13)
O2 C14 C15 119.93(13)
N2 C14 C15 114.81(12)
C12 C13 C8 118.79(13)
C12 C13 N2 121.40(13)
C8 C13 N2 119.81(12)
C17 C18 C19 118.68(14)
C17 C18 H18 120.7
C19 C18 H18 120.7
N4 C19 C18 123.29(13)
N4 C19 C20 118.00(12)
C18 C19 C20 118.68(13)
O3 C20 N3 124.08(14)
O3 C20 C19 120.14(13)
N3 C20 C19 115.77(13)
C26 C21 C22 120.97(14)
C26 C21 N3 119.63(15)
C22 C21 N3 119.40(13)
N5 C22 C21 120.32(13)
N5 C22 C23 121.68(15)
C21 C22 C23 117.94(15)
C24 C23 C22 120.69(16)
C24 C23 H23 119.7
C22 C23 H23 119.7
C25 C24 C23 120.82(15)
C25 C24 H24 119.6
C23 C24 H24 119.6
C24 C25 C26 119.31(17)
C24 C25 H25 120.3
C26 C25 H25 120.3
C21 C26 C25 120.16(17)
C21 C26 H26 119.9
C25 C26 H26 119.9

loop_
_geom_bond_atom_site_label_1
_geom_bond_atom_site_label_2
_geom_bond_distance
O1 C7 1.2306(18)
O2 C14 1.2376(16)
O3 C20 1.2223(18)
N1 C7 1.3538(19)
N1 C8 1.4218(18)
N1 H1N 0.874(19)
N2 C14 1.3430(18)
N2 C13 1.4076(18)
N2 H2N 0.881(18)
N3 C20 1.3415(19)
N3 C21 1.4311(18)
N3 H3N 0.888(19)
N4 C19 1.3350(18)
N4 C15 1.3388(17)
N5 C22 1.390(2)
N5 H5NA 0.90(2)
N5 H5NB 0.91(2)
C1 C2 1.388(2)
C1 C6 1.393(2)
C1 H1 0.9500
C2 C3 1.376(3)
C2 H2 0.9500
C3 C4 1.379(3)
C3 H3 0.9500
C4 C5 1.388(2)
C4 H4 0.9500
C5 C6 1.389(2)
C5 H5 0.9500
C6 C7 1.495(2)
C8 C9 1.396(2)
C8 C13 1.397(2)
C9 C10 1.381(2)
C9 H9 0.9500
C10 C11 1.383(2)
C10 H10 0.9500
C12 C11 1.381(2)
C12 C13 1.3950(19)
C12 H12 0.9500
C11 H11 0.9500
C17 C16 1.379(2)
C17 C18 1.383(2)
C17 H17 0.9500
C16 C15 1.384(2)
C16 H16 0.9500
C15 C14 1.499(2)
C18 C19 1.389(2)
C18 H18 0.9500
C19 C20 1.507(2)
C21 C26 1.384(2)
C21 C22 1.390(2)
C22 C23 1.399(2)
C23 C24 1.376(3)
C23 H23 0.9500
C24 C25 1.376(3)
C24 H24 0.9500
C25 C26 1.385(2)
C25 H25 0.9500
C26 H26 0.9500

loop_
_geom_hbond_atom_site_label_D
_geom_hbond_atom_site_label_H
_geom_hbond_atom_site_label_A
_geom_hbond_distance_DH
_geom_hbond_distance_HA
_geom_hbond_distance_DA
_geom_hbond_angle_DHA
_geom_hbond_site_symmetry_A
N1 H1N O2 0.874(19) 2.072(19) 2.8667(17) 150.8(16) 2_665
N2 H2N O1 0.881(18) 1.938(18) 2.7279(15) 148.4(16) .
N3 H3N O1 0.888(19) 2.311(19) 3.1757(17) 164.4(16) .
N5 H5NA O2 0.90(2) 2.21(2) 3.0881(17) 164.2(17) 2_655

loop_
_geom_torsion_atom_site_label_1
_geom_torsion_atom_site_label_2
_geom_torsion_atom_site_label_3
_geom_torsion_atom_site_label_4
_geom_torsion
C6 C1 C2 C3 1.3(3)
C1 C2 C3 C4 -0.5(3)
C2 C3 C4 C5 -0.7(3)
C3 C4 C5 C6 1.0(3)
C4 C5 C6 C1 -0.2(2)
C4 C5 C6 C7 -178.82(15)
C2 C1 C6 C5 -0.9(2)
C2 C1 C6 C7 177.76(15)
C8 N1 C7 O1 -5.3(2)
C8 N1 C7 C6 172.68(13)
C5 C6 C7 O1 -159.42(15)
C1 C6 C7 O1 22.0(2)
C5 C6 C7 N1 22.6(2)
C1 C6 C7 N1 -156.00(14)
C7 N1 C8 C9 -136.38(16)
C7 N1 C8 C13 49.5(2)
C13 C8 C9 C10 1.9(2)
N1 C8 C9 C10 -172.56(14)
C8 C9 C10 C11 -2.1(2)
C13 C12 C11 C10 2.2(2)
C9 C10 C11 C12 0.1(2)
C18 C17 C16 C15 -0.3(2)
C19 N4 C15 C16 -0.4(2)
C19 N4 C15 C14 178.46(12)
C17 C16 C15 N4 1.0(2)
C17 C16 C15 C14 -177.87(14)
C13 N2 C14 O2 1.0(2)
C13 N2 C14 C15 -177.19(13)
N4 C15 C14 O2 178.75(13)
C16 C15 C14 O2 -2.3(2)
N4 C15 C14 N2 -2.99(19)
C16 C15 C14 N2 175.96(13)
C11 C12 C13 C8 -2.5(2)
C11 C12 C13 N2 177.15(14)
C9 C8 C13 C12 0.4(2)
N1 C8 C13 C12 174.34(14)
C9 C8 C13 N2 -179.20(13)
N1 C8 C13 N2 -5.3(2)
C14 N2 C13 C12 -31.6(2)
C14 N2 C13 C8 147.97(14)
C16 C17 C18 C19 -0.8(2)
C15 N4 C19 C18 -0.8(2)
C15 N4 C19 C20 177.44(13)
C17 C18 C19 N4 1.5(2)
C17 C18 C19 C20 -176.78(14)
C21 N3 C20 O3 -3.2(2)
C21 N3 C20 C19 177.77(13)
N4 C19 C20 O3 -173.69(14)
C18 C19 C20 O3 4.7(2)
N4 C19 C20 N3 5.4(2)
C18 C19 C20 N3 -176.24(14)
C20 N3 C21 C26 -70.1(2)
C20 N3 C21 C22 109.13(17)
C26 C21 C22 N5 178.83(15)
N3 C21 C22 N5 -0.4(2)
C26 C21 C22 C23 -3.9(2)
N3 C21 C22 C23 176.95(14)
N5 C22 C23 C24 179.96(16)
C21 C22 C23 C24 2.7(2)
C22 C23 C24 C25 0.0(3)
C23 C24 C25 C26 -1.6(3)
C22 C21 C26 C25 2.4(3)
N3 C21 C26 C25 -178.43(16)
C24 C25 C26 C21 0.4(3)
